data_7051120
loop_
_publ_author_name
'Elena A. Vinogradova'
'Olga Yu. Vassilyeva'
'Volodymyr N. Kokozay'
'Philip J. Squattrito'
'Jan Reedijk'
'Gerard A. Van Albada'
'Wolfgang Linert'
'Satish K. Tiwary'
'Paul R. Raithby'

_publ_section_title
;
 Symmetric and asymmetric trinuclear cores in novel \m-alkoxo-bridged
 mixed-metal CuII2ZnII complexes: synthesis from zerovalent copper and
 zinc oxide, structure and magnetism
;
_journal_issue 7
_journal_name_full 'New J. Chem.'
_journal_page_first 949
_journal_page_last 953
_journal_paper_doi 10.1039/b101883n
_journal_volume 25
_journal_year 2001
_chemical_formula_sum 'C12 H33 Br3 Cu2 N4 O3 Zn'
_chemical_formula_weight 713.60
_chemical_name_systematic
; 
? 
;
_space_group_IT_number 14
_symmetry_cell_setting monoclinic
_symmetry_space_group_name_Hall '-P 2ybc'
_symmetry_space_group_name_H-M 'P 1 21/c 1'
_atom_sites_solution_hydrogens geom
_atom_sites_solution_primary direct
_atom_sites_solution_secondary difmap
_audit_creation_method SHELXL
_cell_angle_alpha 90.00
_cell_angle_beta 113.69(3)
_cell_angle_gamma 90.00
_cell_formula_units_Z 4
_cell_length_a 15.214(3)
_cell_length_b 10.478(2)
_cell_length_c 16.526(3)
_cell_measurement_temperature 293(2)
_cell_volume 2412.4(10)
_computing_structure_refinement 'SHELXL-93 (Sheldrick, 1993)'
_computing_structure_solution 'SHELXS-86 (Sheldrick, 1990)'
_diffrn_ambient_temperature 293(2)
_diffrn_radiation_monochromator graphite
_diffrn_radiation_source 'fine-focus sealed tube'
_diffrn_radiation_type MoK\a
_diffrn_radiation_wavelength 0.71073
_diffrn_reflns_av_R_equivalents 0.0686
_diffrn_reflns_av_sigmaI/netI 0.0584
_diffrn_reflns_limit_h_max 17
_diffrn_reflns_limit_h_min 0
_diffrn_reflns_limit_k_max 11
_diffrn_reflns_limit_k_min 0
_diffrn_reflns_limit_l_max 17
_diffrn_reflns_limit_l_min -18
_diffrn_reflns_number 3928
_diffrn_reflns_theta_max 23.98
_diffrn_reflns_theta_min 1.46
_exptl_absorpt_coefficient_mu 7.719
_exptl_crystal_density_diffrn 1.965
_exptl_crystal_F_000 1400
_exptl_crystal_size_max 0.50
_exptl_crystal_size_mid 0.40
_exptl_crystal_size_min 0.15
_refine_diff_density_max 1.744
_refine_diff_density_min -1.314
_refine_diff_density_rms 0.219
_refine_ls_extinction_method none
_refine_ls_goodness_of_fit_all 1.013
_refine_ls_goodness_of_fit_obs 1.070
_refine_ls_matrix_type full
_refine_ls_number_parameters 226
_refine_ls_number_reflns 3762
_refine_ls_number_restraints 0
_refine_ls_restrained_S_all 1.034
_refine_ls_restrained_S_obs 1.070
_refine_ls_R_factor_all 0.1024
_refine_ls_R_factor_obs 0.0679
_refine_ls_shift/esd_max 0.007
_refine_ls_shift/esd_mean 0.001
_refine_ls_structure_factor_coef Fsqd
_refine_ls_weighting_details 'w=1/[\s^2^(Fo^2^)+(0.1189P)^2^+0.0000P] where P=(Fo^2^+2Fc^2^)/3'
_refine_ls_weighting_scheme calc
_refine_ls_wR_factor_all 0.1966
_refine_ls_wR_factor_obs 0.1665
_reflns_number_observed 2555
_reflns_number_total 3773
_reflns_observed_criterion >2sigma(I)
_cod_data_source_file b101883n.txt
_cod_data_source_block lena
_cod_depositor_comments
;
The following automatic conversions were performed:

'_refine_ls_weighting_scheme' value 'calc
w=1/[\s^2^(Fo^2^)+(0.1189P)^2^+0.0000P] where P=(Fo^2^+2Fc^2^)/3' was
changed to 'calc'. New tag '_refine_ls_weighting_details' was
created. The value of the new tag was set to
'w=1/[\s^2^(Fo^2^)+(0.1189P)^2^+0.0000P] where P=(Fo^2^+2Fc^2^)/3'.

Automatic conversion script
Id: cif_fix_values 3143 2015-03-26 13:38:13Z robertas 
;
_cod_original_cell_volume 2412.4(8)
_cod_original_sg_symbol_H-M 'P 21/c'
_cod_database_code 7051120

loop_
_symmetry_equiv_pos_as_xyz
'x, y, z'
'-x, y+1/2, -z+1/2'
'-x, -y, -z'
'x, -y-1/2, z-1/2'

loop_
_atom_site_aniso_label
_atom_site_aniso_U_11
_atom_site_aniso_U_22
_atom_site_aniso_U_33
_atom_site_aniso_U_23
_atom_site_aniso_U_13
_atom_site_aniso_U_12
Br1 0.0442(7) 0.0467(7) 0.0504(7) -0.0077(5) 0.0198(5) 0.0066(5)
Br2 0.1327(14) 0.0528(8) 0.0544(8) -0.0108(6) 0.0615(9) -0.0170(8)
Br3 0.0905(10) 0.0628(9) 0.0607(9) -0.0045(7) 0.0536(8) -0.0181(7)
Cu1 0.0434(8) 0.0394(8) 0.0335(7) -0.0046(6) 0.0211(6) -0.0076(6)
Zn2 0.0537(8) 0.0324(7) 0.0352(7) -0.0020(5) 0.0210(6) -0.0013(6)
Cu3 0.0478(8) 0.0310(7) 0.0373(7) 0.0000(6) 0.0227(6) -0.0050(6)
O1 0.041(4) 0.028(4) 0.029(4) -0.002(3) 0.010(3) 0.003(3)
O2 0.068(5) 0.071(6) 0.036(4) -0.014(4) 0.027(4) -0.032(5)
O3 0.058(5) 0.028(4) 0.033(4) -0.004(3) 0.016(3) 0.001(3)
N1 0.075(7) 0.042(6) 0.040(5) 0.007(5) 0.020(5) 0.012(5)
N2 0.049(6) 0.053(6) 0.042(5) -0.009(5) 0.024(5) -0.014(5)
N3 0.070(7) 0.032(5) 0.042(5) -0.007(4) 0.024(5) -0.006(5)
N4 0.051(6) 0.051(6) 0.036(5) -0.014(4) 0.027(4) -0.003(5)
C1 0.043(7) 0.051(8) 0.051(7) -0.003(6) 0.019(6) 0.004(6)
C2 0.076(9) 0.036(7) 0.053(7) -0.013(6) 0.031(7) 0.011(6)
C3 0.068(10) 0.085(11) 0.070(10) -0.011(9) 0.011(8) 0.019(9)
C4 0.153(16) 0.051(9) 0.069(10) 0.019(8) 0.056(10) 0.034(10)
C5 0.077(10) 0.081(11) 0.067(9) -0.017(8) 0.043(8) -0.032(8)
C6 0.107(12) 0.124(15) 0.049(8) 0.006(9) 0.032(8) -0.059(12)
C7 0.097(12) 0.081(11) 0.078(11) -0.019(9) 0.032(9) -0.045(10)
C8 0.048(8) 0.085(11) 0.106(12) 0.022(9) 0.042(8) -0.005(8)
C9 0.082(9) 0.029(6) 0.040(6) -0.005(5) 0.019(6) 0.011(6)
C10 0.068(8) 0.037(7) 0.052(7) -0.004(6) 0.024(6) -0.001(6)
C11 0.115(13) 0.045(8) 0.079(11) 0.003(8) 0.036(9) -0.004(8)
C12 0.065(10) 0.071(10) 0.106(12) -0.025(9) 0.036(9) -0.029(8)

loop_
_atom_site_label
_atom_site_type_symbol
_atom_site_fract_x
_atom_site_fract_y
_atom_site_fract_z
_atom_site_U_iso_or_equiv
_atom_site_thermal_displace_type
_atom_site_occupancy
_atom_site_calc_flag
_atom_site_refinement_flags
_atom_site_disorder_group
Br1 Br 0.58275(8) 0.08736(11) 0.64092(8) 0.0468(4) Uani 1 d . .
Br2 Br 0.75620(13) -0.07767(13) 0.99546(9) 0.0723(5) Uani 1 d . .
Br3 Br 0.82536(11) 0.09720(14) 0.58305(9) 0.0639(4) Uani 1 d . .
Cu1 Cu 0.64289(9) -0.16313(13) 0.65562(8) 0.0370(4) Uani 1 d . .
Zn2 Zn 0.76985(9) -0.09496(12) 0.85514(8) 0.0394(4) Uani 1 d . .
Cu3 Cu 0.78364(9) 0.09144(12) 0.70919(9) 0.0369(4) Uani 1 d . .
O1 O 0.7754(5) -0.0949(6) 0.7100(4) 0.034(2) Uani 1 d . .
O2 O 0.6613(6) -0.1921(9) 0.7750(5) 0.056(2) Uani 1 d . .
O3 O 0.8067(5) 0.0745(7) 0.8324(5) 0.040(2) Uani 1 d . .
N1 N 0.8844(8) -0.2181(9) 0.8736(6) 0.053(3) Uani 1 d . .
N2 N 0.5216(6) -0.2714(9) 0.6269(6) 0.046(2) Uani 1 d . .
N3 N 0.7971(7) 0.2821(9) 0.7372(6) 0.048(2) Uani 1 d . .
N4 N 0.6436(6) -0.1526(9) 0.5362(5) 0.043(2) Uani 1 d . .
H41N H 0.6606(6) -0.2202(9) 0.5121(5) 0.080 Uiso 1 d R .
H42N H 0.6737(6) -0.0856(9) 0.5247(5) 0.080 Uiso 1 d R .
H43N H 0.5814(6) -0.1401(9) 0.5005(5) 0.080 Uiso 1 d R .
C1 C 0.8543(8) -0.1708(12) 0.7174(8) 0.048(3) Uani 1 d . .
H1A H 0.9124(8) -0.1154(12) 0.7333(8) 0.080 Uiso 1 d R .
H1B H 0.8417(8) -0.2122(12) 0.6593(8) 0.080 Uiso 1 d R .
C2 C 0.8741(9) -0.2719(11) 0.7881(8) 0.053(3) Uani 1 d . .
H2A H 0.8194(9) -0.3337(11) 0.7678(8) 0.080 Uiso 1 d R .
H2B H 0.9338(9) -0.3201(11) 0.7960(8) 0.080 Uiso 1 d R .
C3 C 0.9759(10) -0.1451(16) 0.9150(10) 0.080(5) Uani 1 d . .
H3A H 1.0317(10) -0.2024(16) 0.9245(10) 0.080 Uiso 1 d R .
H3B H 0.9756(10) -0.0734(16) 0.8750(10) 0.080 Uiso 1 d R .
H3C H 0.9813(10) -0.1098(16) 0.9730(10) 0.080 Uiso 1 d R .
C4 C 0.8860(14) -0.3261(14) 0.9312(10) 0.088(5) Uani 1 d . .
H4A H 0.9413(14) -0.3838(14) 0.9393(10) 0.080 Uiso 1 d R .
H4B H 0.8922(14) -0.2931(14) 0.9900(10) 0.080 Uiso 1 d R .
H4C H 0.8246(14) -0.3747(14) 0.9031(10) 0.080 Uiso 1 d R .
C5 C 0.5841(10) -0.2423(15) 0.7879(9) 0.071(4) Uani 1 d . .
H5A H 0.5389(10) -0.1721(15) 0.7862(9) 0.080 Uiso 1 d R .
H5B H 0.6049(10) -0.2876(15) 0.8459(9) 0.080 Uiso 1 d R .
C6 C 0.5319(12) -0.3354(18) 0.7074(9) 0.093(6) Uani 1 d . .
H6A H 0.5730(12) -0.4128(18) 0.7156(9) 0.080 Uiso 1 d R .
H6B H 0.4677(12) -0.3631(18) 0.7044(9) 0.080 Uiso 1 d R .
C7 C 0.5090(12) -0.3670(16) 0.5577(11) 0.087(5) Uani 1 d . .
H7A H 0.4495(12) -0.4181(16) 0.5455(11) 0.080 Uiso 1 d R .
H7B H 0.5035(12) -0.3216(16) 0.5026(11) 0.080 Uiso 1 d R .
H7C H 0.5659(12) -0.4251(16) 0.5775(11) 0.080 Uiso 1 d R .
C8 C 0.4342(9) -0.1934(15) 0.5924(11) 0.076(4) Uani 1 d . .
H8A H 0.3766(9) -0.2488(15) 0.5792(11) 0.080 Uiso 1 d R .
H8B H 0.4375(9) -0.1284(15) 0.6378(11) 0.080 Uiso 1 d R .
H8C H 0.4293(9) -0.1491(15) 0.5371(11) 0.080 Uiso 1 d R .
C9 C 0.8073(10) 0.1906(11) 0.8778(7) 0.052(3) Uani 1 d . .
H9A H 0.8746(10) 0.2144(11) 0.9174(7) 0.080 Uiso 1 d R .
H9B H 0.7693(10) 0.1798(11) 0.9146(7) 0.080 Uiso 1 d R .
C10 C 0.7651(9) 0.2905(12) 0.8107(8) 0.052(3) Uani 1 d . .
H10A H 0.6936(9) 0.2820(12) 0.7859(8) 0.080 Uiso 1 d R .
H10B H 0.7823(9) 0.3763(12) 0.8392(8) 0.080 Uiso 1 d R .
C11 C 0.7406(12) 0.3639(14) 0.6652(10) 0.080(5) Uani 1 d . .
H11A H 0.7517(12) 0.4550(14) 0.6846(10) 0.080 Uiso 1 d R .
H11B H 0.7598(12) 0.3506(14) 0.6146(10) 0.080 Uiso 1 d R .
H11C H 0.6710(12) 0.3427(14) 0.6461(10) 0.080 Uiso 1 d R .
C12 C 0.8965(10) 0.3190(16) 0.7661(11) 0.080(5) Uani 1 d . .
H12A H 0.9037(10) 0.4123(16) 0.7799(11) 0.080 Uiso 1 d R .
H12B H 0.9354(10) 0.2693(16) 0.8204(11) 0.080 Uiso 1 d R .
H12C H 0.9196(10) 0.2999(16) 0.7186(11) 0.080 Uiso 1 d R .

loop_
_atom_type_symbol
_atom_type_description
_atom_type_scat_dispersion_real
_atom_type_scat_dispersion_imag
_atom_type_scat_source
C C 0.0033 0.0016 'International Tables Vol C Tables 4.2.6.8 and 6.1.1.4'
H H 0.0000 0.0000 'International Tables Vol C Tables 4.2.6.8 and 6.1.1.4'
N N 0.0061 0.0033 'International Tables Vol C Tables 4.2.6.8 and 6.1.1.4'
O O 0.0106 0.0060 'International Tables Vol C Tables 4.2.6.8 and 6.1.1.4'
Cu Cu 0.3201 1.2651 'International Tables Vol C Tables 4.2.6.8 and 6.1.1.4'
Zn Zn 0.2839 1.4301 'International Tables Vol C Tables 4.2.6.8 and 6.1.1.4'
Br Br -0.2901 2.4595 'International Tables Vol C Tables 4.2.6.8 and 6.1.1.4'

loop_
_geom_angle_atom_site_label_1
_geom_angle_atom_site_label_2
_geom_angle_atom_site_label_3
_geom_angle
_geom_angle_site_symmetry_1
_geom_angle_site_symmetry_3
_geom_angle_publ_flag
Cu1 Br1 Cu3 73.10(5) . . ?
O2 Cu1 O1 83.6(3) . . ?
O2 Cu1 N4 169.9(4) . . ?
O1 Cu1 N4 91.2(3) . . ?
O2 Cu1 N2 84.0(3) . . ?
O1 Cu1 N2 163.9(3) . . ?
N4 Cu1 N2 99.4(4) . . ?
O2 Cu1 Br1 98.6(3) . . ?
O1 Cu1 Br1 86.4(2) . . ?
N4 Cu1 Br1 89.6(3) . . ?
N2 Cu1 Br1 105.7(3) . . ?
O2 Zn2 O3 125.5(3) . . ?
O2 Zn2 N1 101.9(4) . . ?
O3 Zn2 N1 107.7(4) . . ?
O2 Zn2 Br2 108.5(2) . . ?
O3 Zn2 Br2 105.1(2) . . ?
N1 Zn2 Br2 107.1(3) . . ?
O2 Zn2 O1 71.6(3) . . ?
O3 Zn2 O1 71.4(3) . . ?
N1 Zn2 O1 77.7(3) . . ?
Br2 Zn2 O1 174.9(2) . . ?
O3 Cu3 O1 83.4(3) . . ?
O3 Cu3 N3 83.8(3) . . ?
O1 Cu3 N3 167.3(3) . . ?
O3 Cu3 Br3 156.1(2) . . ?
O1 Cu3 Br3 94.1(2) . . ?
N3 Cu3 Br3 97.7(3) . . ?
O3 Cu3 Br1 97.5(2) . . ?
O1 Cu3 Br1 85.7(2) . . ?
N3 Cu3 Br1 95.7(3) . . ?
Br3 Cu3 Br1 106.01(7) . . ?
C1 O1 Cu3 120.7(7) . . ?
C1 O1 Cu1 120.9(6) . . ?
Cu3 O1 Cu1 114.4(3) . . ?
C1 O1 Zn2 106.3(6) . . ?
Cu3 O1 Zn2 92.0(3) . . ?
Cu1 O1 Zn2 90.9(3) . . ?
C5 O2 Cu1 116.2(8) . . ?
C5 O2 Zn2 129.7(7) . . ?
Cu1 O2 Zn2 110.8(4) . . ?
C9 O3 Cu3 115.8(6) . . ?
C9 O3 Zn2 128.2(7) . . ?
Cu3 O3 Zn2 110.1(3) . . ?
C4 N1 C2 107.1(10) . . ?
C4 N1 C3 109.1(12) . . ?
C2 N1 C3 110.9(10) . . ?
C4 N1 Zn2 111.4(9) . . ?
C2 N1 Zn2 109.6(7) . . ?
C3 N1 Zn2 108.7(8) . . ?
C6 N2 C8 111.3(11) . . ?
C6 N2 C7 109.4(12) . . ?
C8 N2 C7 105.2(11) . . ?
C6 N2 Cu1 106.8(8) . . ?
C8 N2 Cu1 111.8(8) . . ?
C7 N2 Cu1 112.3(8) . . ?
C11 N3 C12 108.3(12) . . ?
C11 N3 C10 111.0(11) . . ?
C12 N3 C10 111.0(10) . . ?
C11 N3 Cu3 115.0(8) . . ?
C12 N3 Cu3 109.5(8) . . ?
C10 N3 Cu3 102.0(7) . . ?
O1 C1 C2 111.2(9) . . ?
N1 C2 C1 112.6(9) . . ?
O2 C5 C6 106.0(11) . . ?
N2 C6 C5 108.7(12) . . ?
O3 C9 C10 107.6(9) . . ?
C9 C10 N3 112.8(10) . . ?

loop_
_geom_bond_atom_site_label_1
_geom_bond_atom_site_label_2
_geom_bond_distance
_geom_bond_site_symmetry_2
_geom_bond_publ_flag
Br1 Cu1 2.758(2) . ?
Br1 Cu3 2.801(2) . ?
Br2 Zn2 2.417(2) . ?
Br3 Cu3 2.412(2) . ?
Cu1 O2 1.902(7) . ?
Cu1 O1 1.982(7) . ?
Cu1 N4 1.981(8) . ?
Cu1 N2 2.053(9) . ?
Zn2 O2 1.939(8) . ?
Zn2 O3 1.943(7) . ?
Zn2 N1 2.090(10) . ?
Zn2 O1 2.434(7) . ?
Cu3 O3 1.930(7) . ?
Cu3 O1 1.956(7) . ?
Cu3 N3 2.042(9) . ?
O1 C1 1.404(13) . ?
O2 C5 1.380(14) . ?
O3 C9 1.427(12) . ?
N1 C4 1.47(2) . ?
N1 C2 1.469(14) . ?
N1 C3 1.49(2) . ?
N2 C6 1.44(2) . ?
N2 C8 1.47(2) . ?
N2 C7 1.47(2) . ?
N3 C11 1.44(2) . ?
N3 C12 1.44(2) . ?
N3 C10 1.48(2) . ?
C1 C2 1.52(2) . ?
C5 C6 1.58(2) . ?
C9 C10 1.47(2) . ?

loop_
_geom_torsion_atom_site_label_1
_geom_torsion_atom_site_label_2
_geom_torsion_atom_site_label_3
_geom_torsion_atom_site_label_4
_geom_torsion
_geom_torsion_site_symmetry_1
_geom_torsion_site_symmetry_2
_geom_torsion_site_symmetry_3
_geom_torsion_site_symmetry_4
_geom_torsion_publ_flag
Cu3 Br1 Cu1 O2 86.7(2) . . . . ?
Cu3 Br1 Cu1 O1 3.8(2) . . . . ?
Cu3 Br1 Cu1 N4 -87.4(3) . . . . ?
Cu3 Br1 Cu1 N2 172.9(3) . . . . ?
Cu1 Br1 Cu3 O3 -86.6(2) . . . . ?
Cu1 Br1 Cu3 O1 -3.8(2) . . . . ?
Cu1 Br1 Cu3 N3 -171.1(3) . . . . ?
Cu1 Br1 Cu3 Br3 89.18(6) . . . . ?
O3 Cu3 O1 C1 -98.6(7) . . . . ?
N3 Cu3 O1 C1 -99.6(18) . . . . ?
Br3 Cu3 O1 C1 57.6(7) . . . . ?
Br1 Cu3 O1 C1 163.4(7) . . . . ?
O3 Cu3 O1 Cu1 103.6(4) . . . . ?
N3 Cu3 O1 Cu1 102.6(16) . . . . ?
Br3 Cu3 O1 Cu1 -100.2(3) . . . . ?
Br1 Cu3 O1 Cu1 5.6(3) . . . . ?
O3 Cu3 O1 Zn2 11.8(3) . . . . ?
N3 Cu3 O1 Zn2 10.7(17) . . . . ?
Br3 Cu3 O1 Zn2 167.9(2) . . . . ?
Br1 Cu3 O1 Zn2 -86.3(2) . . . . ?
O2 Cu1 O1 C1 97.5(8) . . . . ?
N4 Cu1 O1 C1 -73.9(8) . . . . ?
N2 Cu1 O1 C1 57.5(15) . . . . ?
Br1 Cu1 O1 C1 -163.4(7) . . . . ?
O2 Cu1 O1 Cu3 -104.7(4) . . . . ?
N4 Cu1 O1 Cu3 83.9(4) . . . . ?
N2 Cu1 O1 Cu3 -144.8(10) . . . . ?
Br1 Cu1 O1 Cu3 -5.7(3) . . . . ?
O2 Cu1 O1 Zn2 -12.1(3) . . . . ?
N4 Cu1 O1 Zn2 176.5(3) . . . . ?
N2 Cu1 O1 Zn2 -52.2(12) . . . . ?
Br1 Cu1 O1 Zn2 86.9(2) . . . . ?
O2 Zn2 O1 C1 -110.2(7) . . . . ?
O3 Zn2 O1 C1 110.6(7) . . . . ?
N1 Zn2 O1 C1 -3.0(7) . . . . ?
Br2 Zn2 O1 C1 158.3(17) . . . . ?
O2 Zn2 O1 Cu3 126.9(4) . . . . ?
O3 Zn2 O1 Cu3 -12.2(3) . . . . ?
N1 Zn2 O1 Cu3 -125.9(4) . . . . ?
Br2 Zn2 O1 Cu3 35.4(20) . . . . ?
O2 Zn2 O1 Cu1 12.5(3) . . . . ?
O3 Zn2 O1 Cu1 -126.7(3) . . . . ?
N1 Zn2 O1 Cu1 119.6(4) . . . . ?
Br2 Zn2 O1 Cu1 -79.1(19) . . . . ?
O1 Cu1 O2 C5 177.8(10) . . . . ?
N4 Cu1 O2 C5 -123.4(21) . . . . ?
N2 Cu1 O2 C5 -12.6(10) . . . . ?
Br1 Cu1 O2 C5 92.4(10) . . . . ?
O1 Cu1 O2 Zn2 16.4(4) . . . . ?
N4 Cu1 O2 Zn2 75.1(22) . . . . ?
N2 Cu1 O2 Zn2 -174.0(5) . . . . ?
Br1 Cu1 O2 Zn2 -69.0(4) . . . . ?
O3 Zn2 O2 C5 -122.5(12) . . . . ?
N1 Zn2 O2 C5 115.4(12) . . . . ?
Br2 Zn2 O2 C5 2.5(13) . . . . ?
O1 Zn2 O2 C5 -172.1(13) . . . . ?
O3 Zn2 O2 Cu1 35.6(6) . . . . ?
N1 Zn2 O2 Cu1 -86.5(5) . . . . ?
Br2 Zn2 O2 Cu1 160.7(3) . . . . ?
O1 Zn2 O2 Cu1 -13.9(4) . . . . ?
O1 Cu3 O3 C9 -171.1(8) . . . . ?
N3 Cu3 O3 C9 8.6(8) . . . . ?
Br3 Cu3 O3 C9 103.7(9) . . . . ?
Br1 Cu3 O3 C9 -86.4(8) . . . . ?
O1 Cu3 O3 Zn2 -15.8(3) . . . . ?
N3 Cu3 O3 Zn2 164.0(4) . . . . ?
Br3 Cu3 O3 Zn2 -101.0(6) . . . . ?
Br1 Cu3 O3 Zn2 69.0(3) . . . . ?
O2 Zn2 O3 C9 115.1(9) . . . . ?
N1 Zn2 O3 C9 -125.3(9) . . . . ?
Br2 Zn2 O3 C9 -11.4(9) . . . . ?
O1 Zn2 O3 C9 164.7(9) . . . . ?
O2 Zn2 O3 Cu3 -36.4(6) . . . . ?
N1 Zn2 O3 Cu3 83.2(4) . . . . ?
Br2 Zn2 O3 Cu3 -162.9(3) . . . . ?
O1 Zn2 O3 Cu3 13.2(3) . . . . ?
O2 Zn2 N1 C4 -74.1(9) . . . . ?
O3 Zn2 N1 C4 152.3(9) . . . . ?
Br2 Zn2 N1 C4 39.7(10) . . . . ?
O1 Zn2 N1 C4 -142.0(10) . . . . ?
O2 Zn2 N1 C2 44.2(8) . . . . ?
O3 Zn2 N1 C2 -89.4(8) . . . . ?
Br2 Zn2 N1 C2 158.1(7) . . . . ?
O1 Zn2 N1 C2 -23.7(7) . . . . ?
O2 Zn2 N1 C3 165.6(8) . . . . ?
O3 Zn2 N1 C3 32.0(9) . . . . ?
Br2 Zn2 N1 C3 -80.5(8) . . . . ?
O1 Zn2 N1 C3 97.8(8) . . . . ?
O2 Cu1 N2 C6 -15.4(10) . . . . ?
O1 Cu1 N2 C6 24.6(18) . . . . ?
N4 Cu1 N2 C6 155.0(10) . . . . ?
Br1 Cu1 N2 C6 -112.7(10) . . . . ?
O2 Cu1 N2 C8 106.6(9) . . . . ?
O1 Cu1 N2 C8 146.7(12) . . . . ?
N4 Cu1 N2 C8 -82.9(9) . . . . ?
Br1 Cu1 N2 C8 9.4(9) . . . . ?
O2 Cu1 N2 C7 -135.4(10) . . . . ?
O1 Cu1 N2 C7 -95.3(14) . . . . ?
N4 Cu1 N2 C7 35.1(10) . . . . ?
Br1 Cu1 N2 C7 127.4(9) . . . . ?
O3 Cu3 N3 C11 -148.5(10) . . . . ?
O1 Cu3 N3 C11 -147.5(15) . . . . ?
Br3 Cu3 N3 C11 55.4(10) . . . . ?
Br1 Cu3 N3 C11 -51.6(10) . . . . ?
O3 Cu3 N3 C12 89.3(9) . . . . ?
O1 Cu3 N3 C12 90.4(19) . . . . ?
Br3 Cu3 N3 C12 -66.7(9) . . . . ?
Br1 Cu3 N3 C12 -173.7(9) . . . . ?
O3 Cu3 N3 C10 -28.3(7) . . . . ?
O1 Cu3 N3 C10 -27.2(21) . . . . ?
Br3 Cu3 N3 C10 175.7(7) . . . . ?
Br1 Cu3 N3 C10 68.7(7) . . . . ?
Cu3 O1 C1 C2 130.9(8) . . . . ?
Cu1 O1 C1 C2 -72.7(10) . . . . ?
Zn2 O1 C1 C2 28.4(10) . . . . ?
C4 N1 C2 C1 170.1(12) . . . . ?
C3 N1 C2 C1 -70.9(13) . . . . ?
Zn2 N1 C2 C1 49.1(12) . . . . ?
O1 C1 C2 N1 -53.2(13) . . . . ?
Cu1 O2 C5 C6 34.6(15) . . . . ?
Zn2 O2 C5 C6 -168.2(10) . . . . ?
C8 N2 C6 C5 -85.9(15) . . . . ?
C7 N2 C6 C5 158.2(13) . . . . ?
Cu1 N2 C6 C5 36.5(15) . . . . ?
O2 C5 C6 N2 -46.6(18) . . . . ?
Cu3 O3 C9 C10 14.4(13) . . . . ?
Zn2 O3 C9 C10 -135.7(9) . . . . ?
O3 C9 C10 N3 -41.0(14) . . . . ?
C11 N3 C10 C9 168.5(11) . . . . ?
C12 N3 C10 C9 -71.0(14) . . . . ?
Cu3 N3 C10 C9 45.5(11) . . . . ?
